data_4133815
loop_
_publ_author_name
'Sindt, Ammon J.'
'DeHaven, Baillie A.'
'Goodlett, Dustin W.'
'Hartel, Johannes O.'
'Ayare, Pooja J.'
'Du, Yong'
'Smith, Mark D.'
'Mehta, Anil K.'
'Brugh, Alexander M.'
'Forbes, Malcolm D. E.'
'Bowers, Clifford R.'
'Vannucci, Aaron K.'
'Shimizu, Linda S.'

_publ_section_title
;
 Guest Inclusion Modulates Concentration and Persistence of Photogenerated
 Radicals in Assembled Triphenylamine Macrocycles.
;
_journal_name_full 'Journal of the American Chemical Society'
_journal_paper_doi 10.1021/jacs.9b11518
_journal_year 2019
_chemical_formula_moiety 'C18 H14 Br N'
_chemical_formula_sum 'C18 H14 Br N'
_chemical_formula_weight 324.21
_space_group_crystal_system monoclinic
_space_group_IT_number 14
_space_group_name_Hall '-P 2ybc'
_space_group_name_H-M_alt 'P 1 21/c 1'
_atom_sites_solution_hydrogens geom
_atom_sites_solution_primary dual
_audit_creation_date 2019-07-11
_audit_creation_method
;
Olex2 1.2
(compiled 2018.05.29 svn.r3508 for OlexSys, GUI svn.r5506)
;
_cell_angle_alpha 90
_cell_angle_beta 91.477(2)
_cell_angle_gamma 90
_cell_formula_units_Z 4
_cell_length_a 7.8591(5)
_cell_length_b 18.1807(11)
_cell_length_c 10.0050(6)
_cell_measurement_reflns_used 9925
_cell_measurement_temperature 100(2)
_cell_measurement_theta_max 31.511
_cell_measurement_theta_min 2.324
_cell_volume 1429.08(15)
_computing_cell_refinement 'SAINT+ Ver. 8.38A (Bruker-AXS, 2016)'
_computing_data_collection 'Bruker APEX3 v2016.5-0 (Bruker, 2016)'
_computing_data_reduction 'SAINT+ Ver. 8.38A (Bruker-AXS, 2016)'
_computing_molecular_graphics 'Olex2 (Dolomanov et al., 2009)'
_computing_publication_material 'Olex2 (Dolomanov et al., 2009)'
_computing_structure_refinement 'XL (Sheldrick, 2008)'
_computing_structure_solution 'XT (Sheldrick, 2015)'
_diffrn_ambient_temperature 100(2)
_diffrn_detector 'Bruker PHOTON-100 area detector'
_diffrn_detector_area_resol_mean 10.4
_diffrn_detector_type 'CMOS area detector'
_diffrn_measured_fraction_theta_full 1.000
_diffrn_measured_fraction_theta_max 1.000
_diffrn_measurement_device 'three-circle diffractometer'
_diffrn_measurement_device_type 'Bruker D8 QUEST'
_diffrn_measurement_method '\w and \f scans'
_diffrn_radiation_monochromator 'mirror optics'
_diffrn_radiation_probe x-ray
_diffrn_radiation_type MoK\a
_diffrn_radiation_wavelength 0.71073
_diffrn_reflns_av_R_equivalents 0.0323
_diffrn_reflns_av_unetI/netI 0.0181
_diffrn_reflns_Laue_measured_fraction_full 1.000
_diffrn_reflns_Laue_measured_fraction_max 1.000
_diffrn_reflns_limit_h_max 11
_diffrn_reflns_limit_h_min -11
_diffrn_reflns_limit_k_max 26
_diffrn_reflns_limit_k_min -26
_diffrn_reflns_limit_l_max 14
_diffrn_reflns_limit_l_min -14
_diffrn_reflns_number 36454
_diffrn_reflns_point_group_measured_fraction_full 1.000
_diffrn_reflns_point_group_measured_fraction_max 1.000
_diffrn_reflns_theta_full 25.242
_diffrn_reflns_theta_max 31.547
_diffrn_reflns_theta_min 2.240
_diffrn_source 'microfocus sealed X-ray tube'
_diffrn_source_type 'Incoatec I\ms'
_diffrn_standards_number 0
_exptl_absorpt_coefficient_mu 2.865
_exptl_absorpt_correction_T_max 0.1252
_exptl_absorpt_correction_T_min 0.0656
_exptl_absorpt_correction_type multi-scan
_exptl_absorpt_process_details
;
SADABS-2016/2 (Bruker,2016/2) was used for absorption correction.
wR2(int) was 0.0916 before and 0.0469 after correction.
The Ratio of minimum to maximum transmission is 0.5240.
The \l/2 correction factor is Not present.
;
_exptl_crystal_colour colourless
_exptl_crystal_colour_primary colourless
_exptl_crystal_density_diffrn 1.507
_exptl_crystal_description block
_exptl_crystal_F_000 656
_exptl_crystal_size_max 0.5
_exptl_crystal_size_mid 0.32
_exptl_crystal_size_min 0.22
_refine_diff_density_max 0.475
_refine_diff_density_min -0.510
_refine_diff_density_rms 0.062
_refine_ls_extinction_coef 0.0083(6)
_refine_ls_extinction_expression Fc^*^=kFc[1+0.001xFc^2^\l^3^/sin(2\q)]^-1/4^
_refine_ls_extinction_method 'SHELXL-2018/3 (Sheldrick 2018)'
_refine_ls_goodness_of_fit_ref 1.018
_refine_ls_hydrogen_treatment constr
_refine_ls_matrix_type full
_refine_ls_number_parameters 182
_refine_ls_number_reflns 4785
_refine_ls_number_restraints 0
_refine_ls_restrained_S_all 1.018
_refine_ls_R_factor_all 0.0293
_refine_ls_R_factor_gt 0.0245
_refine_ls_shift/su_max 0.001
_refine_ls_shift/su_mean 0.000
_refine_ls_structure_factor_coef Fsqd
_refine_ls_weighting_details 'w=1/[\s^2^(Fo^2^)+(0.0300P)^2^+0.7124P] where P=(Fo^2^+2Fc^2^)/3'
_refine_ls_weighting_scheme calc
_refine_ls_wR_factor_gt 0.0604
_refine_ls_wR_factor_ref 0.0626
_reflns_Friedel_coverage 0.000
_reflns_number_gt 4270
_reflns_number_total 4785
_reflns_threshold_expression 'I > 2\s(I)'
_cod_data_source_file ja9b11518_si_009.cif
_cod_data_source_block brnph3_2
_cod_depositor_comments
;
The following automatic conversions were performed:

data item '_diffrn_radiation_probe' value 'X-ray' was changed to
'x-ray' in accordance with the
/home/data/users/saulius/crontab/automatic-downloads/rss-feeds/ACS/lib/dictionaries/cif_core.dic
dictionary named 'cif_core.dic' version 2.4.2 last updated on
2011-04-26.

Automatic conversion script
Id: cif_fix_values 7556 2019-12-06 15:28:31Z antanas 
;
_cod_database_code 4133815
_shelx_shelxl_version_number 2018/3
_shelx_space_group_comment
;
The symmetry employed for this shelxl refinement is uniquely defined
by the following loop, which should always be used as a source of
symmetry information in preference to the above space-group names.
They are only intended as comments.
;
_shelx_estimated_absorpt_t_max 0.571
_shelx_estimated_absorpt_t_min 0.328
_olex2_refinement_description
;
1. Fixed Uiso
 At 1.2 times of:
  All C(H) groups
2.a Aromatic/amide H refined with riding coordinates:
 C2(H2), C3(H3), C5(H5), C6(H6), C8(H8), C9(H9), C10(H10), C11(H11), C12(H12),
 C14(H14), C15(H15), C16(H16), C17(H17), C18(H18)
;
_olex2_submission_special_instructions 'No special instructions were received'

loop_
_space_group_symop_operation_xyz
'x, y, z'
'-x, y+1/2, -z+1/2'
'-x, -y, -z'
'x, -y-1/2, z-1/2'

loop_
_atom_site_label
_atom_site_type_symbol
_atom_site_fract_x
_atom_site_fract_y
_atom_site_fract_z
_atom_site_U_iso_or_equiv
_atom_site_adp_type
_atom_site_occupancy
_atom_site_site_symmetry_order
_atom_site_calc_flag
_atom_site_refinement_flags_posn
Br1 Br 0.80044(2) -0.03627(2) 0.35078(2) 0.02463(5) Uani 1 1 d .
N1 N 0.52013(13) 0.26988(5) 0.45629(11) 0.01907(19) Uani 1 1 d .
C1 C 0.58331(14) 0.19939(6) 0.42675(12) 0.0162(2) Uani 1 1 d .
C2 C 0.47368(15) 0.14088(7) 0.39568(13) 0.0188(2) Uani 1 1 d .
H2 H 0.354361 0.149137 0.389867 0.023 Uiso 1 1 calc R
C3 C 0.53753(16) 0.07077(6) 0.37321(12) 0.0194(2) Uani 1 1 d .
H3 H 0.462332 0.030943 0.354598 0.023 Uiso 1 1 calc R
C4 C 0.71193(15) 0.05957(6) 0.37823(12) 0.0174(2) Uani 1 1 d .
C5 C 0.82366(15) 0.11707(7) 0.40417(12) 0.0183(2) Uani 1 1 d .
H5 H 0.943083 0.108937 0.404791 0.022 Uiso 1 1 calc R
C6 C 0.75916(15) 0.18683(6) 0.42929(12) 0.0175(2) Uani 1 1 d .
H6 H 0.835130 0.226319 0.448348 0.021 Uiso 1 1 calc R
C7 C 0.61282(14) 0.33393(6) 0.42110(12) 0.0165(2) Uani 1 1 d .
C8 C 0.68490(15) 0.34062(7) 0.29552(12) 0.0182(2) Uani 1 1 d .
H8 H 0.677500 0.301075 0.233575 0.022 Uiso 1 1 calc R
C9 C 0.76749(16) 0.40531(7) 0.26147(13) 0.0210(2) Uani 1 1 d .
H9 H 0.817198 0.409561 0.176259 0.025 Uiso 1 1 calc R
C10 C 0.77819(16) 0.46382(7) 0.35058(14) 0.0217(2) Uani 1 1 d .
H10 H 0.833228 0.508171 0.326147 0.026 Uiso 1 1 calc R
C11 C 0.70753(16) 0.45679(6) 0.47585(14) 0.0215(2) Uani 1 1 d .
H11 H 0.714517 0.496563 0.537335 0.026 Uiso 1 1 calc R
C12 C 0.62679(15) 0.39207(7) 0.51183(13) 0.0196(2) Uani 1 1 d .
H12 H 0.580975 0.387362 0.598356 0.024 Uiso 1 1 calc R
C13 C 0.35814(14) 0.27964(6) 0.51384(12) 0.0160(2) Uani 1 1 d .
C14 C 0.25463(15) 0.33796(6) 0.47160(12) 0.0180(2) Uani 1 1 d .
H14 H 0.291823 0.370028 0.403301 0.022 Uiso 1 1 calc R
C15 C 0.09780(15) 0.34947(7) 0.52862(13) 0.0206(2) Uani 1 1 d .
H15 H 0.029156 0.389792 0.500000 0.025 Uiso 1 1 calc R
C16 C 0.04036(15) 0.30252(7) 0.62715(13) 0.0217(2) Uani 1 1 d .
H16 H -0.067400 0.310310 0.665650 0.026 Uiso 1 1 calc R
C17 C 0.14240(16) 0.24398(7) 0.66883(13) 0.0219(2) Uani 1 1 d .
H17 H 0.103273 0.211342 0.735522 0.026 Uiso 1 1 calc R
C18 C 0.30140(15) 0.23262(7) 0.61391(12) 0.0193(2) Uani 1 1 d .
H18 H 0.371094 0.193030 0.644375 0.023 Uiso 1 1 calc R

loop_
_atom_site_aniso_label
_atom_site_aniso_U_11
_atom_site_aniso_U_22
_atom_site_aniso_U_33
_atom_site_aniso_U_23
_atom_site_aniso_U_13
_atom_site_aniso_U_12
Br1 0.02958(8) 0.01498(7) 0.02952(8) -0.00231(4) 0.00466(5) 0.00602(4)
N1 0.0174(4) 0.0126(4) 0.0276(5) -0.0008(4) 0.0082(4) 0.0003(3)
C1 0.0169(5) 0.0136(5) 0.0182(5) -0.0001(4) 0.0032(4) 0.0014(4)
C2 0.0160(5) 0.0164(5) 0.0242(5) -0.0016(4) 0.0021(4) -0.0001(4)
C3 0.0204(5) 0.0152(5) 0.0225(5) -0.0023(4) 0.0014(4) -0.0017(4)
C4 0.0218(5) 0.0133(5) 0.0174(5) -0.0002(4) 0.0030(4) 0.0029(4)
C5 0.0165(5) 0.0176(5) 0.0208(5) 0.0011(4) 0.0025(4) 0.0025(4)
C6 0.0168(5) 0.0155(5) 0.0203(5) -0.0004(4) 0.0020(4) -0.0003(4)
C7 0.0152(5) 0.0132(5) 0.0212(5) 0.0003(4) 0.0021(4) 0.0003(4)
C8 0.0185(5) 0.0172(5) 0.0189(5) -0.0014(4) 0.0011(4) -0.0007(4)
C9 0.0208(5) 0.0216(6) 0.0206(5) 0.0039(4) 0.0009(4) -0.0025(4)
C10 0.0202(5) 0.0152(5) 0.0298(6) 0.0039(4) -0.0003(5) -0.0019(4)
C11 0.0198(5) 0.0157(5) 0.0290(6) -0.0046(4) 0.0011(4) 0.0002(4)
C12 0.0186(5) 0.0179(5) 0.0225(5) -0.0026(4) 0.0039(4) 0.0006(4)
C13 0.0152(5) 0.0152(5) 0.0177(5) -0.0012(4) 0.0024(4) 0.0005(4)
C14 0.0194(5) 0.0151(5) 0.0196(5) 0.0000(4) 0.0006(4) 0.0017(4)
C15 0.0182(5) 0.0187(5) 0.0248(6) -0.0035(4) -0.0014(4) 0.0038(4)
C16 0.0152(5) 0.0277(6) 0.0222(5) -0.0057(5) 0.0021(4) 0.0009(4)
C17 0.0188(5) 0.0277(6) 0.0193(5) 0.0024(4) 0.0029(4) -0.0019(4)
C18 0.0175(5) 0.0196(5) 0.0208(5) 0.0032(4) 0.0010(4) 0.0008(4)

loop_
_atom_type_symbol
_atom_type_description
_atom_type_scat_dispersion_real
_atom_type_scat_dispersion_imag
_atom_type_scat_source
C C 0.0033 0.0016 'International Tables Vol C Tables 4.2.6.8 and 6.1.1.4'
H H 0.0000 0.0000 'International Tables Vol C Tables 4.2.6.8 and 6.1.1.4'
N N 0.0061 0.0033 'International Tables Vol C Tables 4.2.6.8 and 6.1.1.4'
Br Br -0.2901 2.4595 'International Tables Vol C Tables 4.2.6.8 and 6.1.1.4'

loop_
_geom_angle_atom_site_label_1
_geom_angle_atom_site_label_2
_geom_angle_atom_site_label_3
_geom_angle
C1 N1 C7 120.49(10)
C1 N1 C13 121.51(10)
C13 N1 C7 117.88(9)
C2 C1 N1 121.34(10)
C2 C1 C6 118.81(10)
C6 C1 N1 119.84(10)
C1 C2 H2 119.7
C3 C2 C1 120.69(11)
C3 C2 H2 119.7
C2 C3 H3 120.3
C4 C3 C2 119.32(11)
C4 C3 H3 120.3
C3 C4 Br1 119.69(9)
C3 C4 C5 121.18(11)
C5 C4 Br1 119.12(9)
C4 C5 H5 120.3
C4 C5 C6 119.31(11)
C6 C5 H5 120.3
C1 C6 H6 119.7
C5 C6 C1 120.63(11)
C5 C6 H6 119.7
C8 C7 N1 121.06(10)
C12 C7 N1 119.42(11)
C12 C7 C8 119.48(11)
C7 C8 H8 120.1
C9 C8 C7 119.79(11)
C9 C8 H8 120.1
C8 C9 H9 119.6
C10 C9 C8 120.77(12)
C10 C9 H9 119.6
C9 C10 H10 120.3
C9 C10 C11 119.30(11)
C11 C10 H10 120.3
C10 C11 H11 119.8
C12 C11 C10 120.50(11)
C12 C11 H11 119.8
C7 C12 H12 119.9
C11 C12 C7 120.13(12)
C11 C12 H12 119.9
C14 C13 N1 119.56(11)
C14 C13 C18 119.16(11)
C18 C13 N1 121.27(10)
C13 C14 H14 119.8
C15 C14 C13 120.48(11)
C15 C14 H14 119.8
C14 C15 H15 119.7
C14 C15 C16 120.53(11)
C16 C15 H15 119.7
C15 C16 H16 120.4
C15 C16 C17 119.22(11)
C17 C16 H16 120.4
C16 C17 H17 119.6
C16 C17 C18 120.76(12)
C18 C17 H17 119.6
C13 C18 H18 120.1
C17 C18 C13 119.84(11)
C17 C18 H18 120.1

loop_
_geom_bond_atom_site_label_1
_geom_bond_atom_site_label_2
_geom_bond_distance
Br1 C4 1.8989(11)
N1 C1 1.4086(15)
N1 C7 1.4226(15)
N1 C13 1.4219(15)
C1 C2 1.3988(16)
C1 C6 1.4004(16)
C2 H2 0.9500
C2 C3 1.3903(16)
C3 H3 0.9500
C3 C4 1.3853(17)
C4 C5 1.3853(17)
C5 H5 0.9500
C5 C6 1.3911(16)
C6 H6 0.9500
C7 C8 1.3968(17)
C7 C12 1.3958(16)
C8 H8 0.9500
C8 C9 1.3900(17)
C9 H9 0.9500
C9 C10 1.3891(18)
C10 H10 0.9500
C10 C11 1.3898(19)
C11 H11 0.9500
C11 C12 1.3887(17)
C12 H12 0.9500
C13 C14 1.3953(16)
C13 C18 1.3981(16)
C14 H14 0.9500
C14 C15 1.3873(17)
C15 H15 0.9500
C15 C16 1.3882(19)
C16 H16 0.9500
C16 C17 1.3901(18)
C17 H17 0.9500
C17 C18 1.3934(17)
C18 H18 0.9500

loop_
_geom_torsion_atom_site_label_1
_geom_torsion_atom_site_label_2
_geom_torsion_atom_site_label_3
_geom_torsion_atom_site_label_4
_geom_torsion
Br1 C4 C5 C6 -177.61(9)
N1 C1 C2 C3 -176.80(11)
N1 C1 C6 C5 178.14(11)
N1 C7 C8 C9 176.80(11)
N1 C7 C12 C11 -175.92(11)
N1 C13 C14 C15 -178.52(11)
N1 C13 C18 C17 179.59(11)
C1 N1 C7 C8 44.70(17)
C1 N1 C7 C12 -137.58(12)
C1 N1 C13 C14 -140.95(12)
C1 N1 C13 C18 40.18(17)
C1 C2 C3 C4 -1.76(19)
C2 C1 C6 C5 -1.35(18)
C2 C3 C4 Br1 178.91(9)
C2 C3 C4 C5 -0.52(18)
C3 C4 C5 C6 1.82(18)
C4 C5 C6 C1 -0.86(18)
C6 C1 C2 C3 2.68(18)
C7 N1 C1 C2 -147.39(12)
C7 N1 C1 C6 33.14(17)
C7 N1 C13 C14 35.06(16)
C7 N1 C13 C18 -143.81(12)
C7 C8 C9 C10 -0.51(18)
C8 C7 C12 C11 1.84(18)
C8 C9 C10 C11 1.01(19)
C9 C10 C11 C12 -0.08(19)
C10 C11 C12 C7 -1.34(19)
C12 C7 C8 C9 -0.92(17)
C13 N1 C1 C2 28.52(18)
C13 N1 C1 C6 -150.95(12)
C13 N1 C7 C8 -131.35(12)
C13 N1 C7 C12 46.37(16)
C13 C14 C15 C16 -0.94(19)
C14 C13 C18 C17 0.73(18)
C14 C15 C16 C17 0.41(19)
C15 C16 C17 C18 0.69(19)
C16 C17 C18 C13 -1.26(19)
C18 C13 C14 C15 0.37(18)
